data_7011181
loop_
_publ_author_name
'Goutam Kumar Patra'
'Israel Goldberg'

_publ_section_title
;
 Coordination polymers of transition metal ions with polydentate imine
 ligands. Syntheses, materials characterization, and crystal structures
 of polymeric complexes of copper(I), silver(I) and zinc(II)
;
_journal_issue 6
_journal_name_full 'J. Chem. Soc., Dalton Trans.'
_journal_page_first 1051
_journal_page_last 1057
_journal_paper_doi 10.1039/b108616b
_journal_year 2002
_chemical_formula_sum 'C16 H22 Ag Cl N4 O6'
_chemical_formula_weight 509.70
_space_group_IT_number 34
_symmetry_cell_setting orthorhombic
_symmetry_space_group_name_Hall 'P 2 -2n'
_symmetry_space_group_name_H-M 'P n n 2'
_atom_sites_solution_hydrogens geom
_atom_sites_solution_primary direct
_atom_sites_solution_secondary difmap
_audit_creation_method SHELXL-97
_cell_angle_alpha 90.00
_cell_angle_beta 90.00
_cell_angle_gamma 90.00
_cell_formula_units_Z 4
_cell_length_a 11.5400(5)
_cell_length_b 11.5400(7)
_cell_length_c 14.9430(5)
_cell_measurement_reflns_used 1844
_cell_measurement_temperature 110(2)
_cell_measurement_theta_max 27.86
_cell_measurement_theta_min 2.23
_cell_volume 1989.98(16)
_computing_cell_refinement Denzo
_computing_data_collection 'Collect, Nonius B.V.'
_computing_data_reduction Denzo
_computing_structure_refinement 'SHELXL-97 (Sheldrick, 1997)'
_computing_structure_solution DIRDIF-96
_diffrn_ambient_temperature 110(2)
_diffrn_detector_area_resol_mean '56 microns'
_diffrn_measured_fraction_theta_full 0.989
_diffrn_measured_fraction_theta_max 0.989
_diffrn_measurement_device_type 'Nonius KappaCCD'
_diffrn_measurement_method '1 deg. Phi scans'
_diffrn_radiation_monochromator graphite
_diffrn_radiation_source 'fine-focus sealed tube'
_diffrn_radiation_type MoK\a
_diffrn_radiation_wavelength 0.71070
_diffrn_reflns_av_R_equivalents 0.0000
_diffrn_reflns_av_sigmaI/netI 0.0467
_diffrn_reflns_limit_h_max 15
_diffrn_reflns_limit_h_min 0
_diffrn_reflns_limit_k_max 14
_diffrn_reflns_limit_k_min 0
_diffrn_reflns_limit_l_max 19
_diffrn_reflns_limit_l_min 0
_diffrn_reflns_number 2438
_diffrn_reflns_theta_full 27.86
_diffrn_reflns_theta_max 27.86
_diffrn_reflns_theta_min 2.23
_exptl_absorpt_coefficient_mu 1.188
_exptl_absorpt_correction_T_max 0.8905
_exptl_absorpt_correction_T_min 0.8419
_exptl_absorpt_correction_type multi-scan
_exptl_absorpt_process_details 'Blessing, 1995'
_exptl_crystal_colour colorless
_exptl_crystal_density_diffrn 1.701
_exptl_crystal_density_method 'not measured'
_exptl_crystal_description prism
_exptl_crystal_F_000 1032
_exptl_crystal_size_max 0.15
_exptl_crystal_size_mid 0.15
_exptl_crystal_size_min 0.10
_refine_diff_density_max 0.880
_refine_diff_density_min -0.730
_refine_diff_density_rms 0.108
_refine_ls_abs_structure_details 'Flack H D (1983), Acta Cryst. A39, 876-881'
_refine_ls_abs_structure_Flack 0.06(8)
_refine_ls_extinction_method none
_refine_ls_goodness_of_fit_ref 1.103
_refine_ls_hydrogen_treatment constr
_refine_ls_matrix_type full
_refine_ls_number_parameters 256
_refine_ls_number_reflns 2438
_refine_ls_number_restraints 0
_refine_ls_restrained_S_all 1.103
_refine_ls_R_factor_all 0.0666
_refine_ls_R_factor_gt 0.0419
_refine_ls_shift/su_max 0.191
_refine_ls_shift/su_mean 0.006
_refine_ls_structure_factor_coef Fsqd
_refine_ls_weighting_details 'calc w=1/[\s^2^(Fo^2^)+(0.0469P)^2^+3.6623P] where P=(Fo^2^+2Fc^2^)/3'
_refine_ls_weighting_scheme calc
_refine_ls_wR_factor_gt 0.0967
_refine_ls_wR_factor_ref 0.1085
_reflns_number_gt 1844
_reflns_number_total 2438
_reflns_threshold_expression >2sigma(I)
_cod_data_source_file b108616b.txt
_cod_data_source_block Compound-4
_cod_original_sg_symbol_H-M Pnn2
_cod_database_code 7011181

loop_
_symmetry_equiv_pos_as_xyz
'x, y, z'
'-x, -y, z'
'-x+1/2, y+1/2, z+1/2'
'x+1/2, -y+1/2, z+1/2'

loop_
_atom_site_label
_atom_site_type_symbol
_atom_site_fract_x
_atom_site_fract_y
_atom_site_fract_z
_atom_site_U_iso_or_equiv
_atom_site_adp_type
_atom_site_occupancy
_atom_site_symmetry_multiplicity
_atom_site_calc_flag
_atom_site_refinement_flags
_atom_site_disorder_assembly
_atom_site_disorder_group
N1 N 0.9272(5) -0.3104(6) -0.0738(5) 0.0282(15) Uani 1 1 d . . .
C2 C 0.8763(7) -0.2826(8) 0.0047(5) 0.0275(18) Uani 1 1 d . . .
H2 H 0.8653 -0.3415 0.0484 0.033 Uiso 1 1 calc R . .
C3 C 0.8397(7) -0.1709(7) 0.0236(6) 0.0240(17) Uani 1 1 d . . .
H3 H 0.8057 -0.1542 0.0801 0.029 Uiso 1 1 calc R . .
C4 C 0.8522(6) -0.0845(7) -0.0383(5) 0.0203(15) Uani 1 1 d . . .
C5 C 0.8982(6) -0.1139(7) -0.1219(6) 0.0245(17) Uani 1 1 d . . .
H5 H 0.9044 -0.0577 -0.1681 0.029 Uiso 1 1 calc R . .
C6 C 0.9347(6) -0.2274(7) -0.1358(5) 0.0278(17) Uani 1 1 d . . .
H6 H 0.9667 -0.2469 -0.1924 0.033 Uiso 1 1 calc R . .
C7 C 0.8168(6) 0.0377(7) -0.0148(5) 0.0216(15) Uani 1 1 d . . .
C8 C 0.7529(7) 0.1066(7) -0.0837(6) 0.0337(19) Uani 1 1 d . . .
H8A H 0.6736 0.1210 -0.0631 0.051 Uiso 1 1 calc R . .
H8B H 0.7508 0.0633 -0.1401 0.051 Uiso 1 1 calc R . .
H8C H 0.7925 0.1808 -0.0931 0.051 Uiso 1 1 calc R . .
N9 N 0.8446(5) 0.0707(5) 0.0634(4) 0.0199(13) Uani 1 1 d . . .
C10 C 0.8126(6) 0.1856(7) 0.0967(6) 0.0221(17) Uani 1 1 d . . .
H10A H 0.7340 0.2056 0.0751 0.027 Uiso 1 1 calc R . .
H10B H 0.8674 0.2439 0.0728 0.027 Uiso 1 1 calc R . .
C11 C 0.8144(6) 0.1895(7) 0.1978(6) 0.0218(16) Uani 1 1 d . . .
H11A H 0.7959 0.2688 0.2187 0.026 Uiso 1 1 calc R . .
H11B H 0.7552 0.1359 0.2221 0.026 Uiso 1 1 calc R . .
N12 N 0.9295(5) 0.1556(5) 0.2300(4) 0.0193(12) Uani 1 1 d . . .
C13 C 0.9624(6) 0.1824(7) 0.3085(5) 0.0205(15) Uani 1 1 d . . .
C14 C 0.8941(6) 0.2481(8) 0.3768(6) 0.0334(19) Uani 1 1 d . . .
H14A H 0.8903 0.3299 0.3597 0.050 Uiso 1 1 calc R . .
H14B H 0.9316 0.2410 0.4354 0.050 Uiso 1 1 calc R . .
H14C H 0.8154 0.2163 0.3801 0.050 Uiso 1 1 calc R . .
C15 C 1.0844(6) 0.1482(6) 0.3328(5) 0.0194(14) Uani 1 1 d . . .
C16 C 1.1714(6) 0.1611(7) 0.2700(6) 0.0226(16) Uani 1 1 d . . .
H16 H 1.1550 0.1962 0.2138 0.027 Uiso 1 1 calc R . .
C17 C 1.2824(6) 0.1229(7) 0.2890(5) 0.0241(17) Uani 1 1 d . . .
H17 H 1.3410 0.1325 0.2450 0.029 Uiso 1 1 calc R . .
N18 N 1.3104(5) 0.0727(6) 0.3672(5) 0.0261(14) Uani 1 1 d . . .
C19 C 1.2278(7) 0.0644(7) 0.4289(6) 0.0290(18) Uani 1 1 d . . .
H19 H 1.2471 0.0317 0.4853 0.035 Uiso 1 1 calc R . .
C20 C 1.1136(7) 0.1017(7) 0.4147(6) 0.0250(17) Uani 1 1 d . . .
H20 H 1.0572 0.0949 0.4607 0.030 Uiso 1 1 calc R . .
Ag21 Ag 1.0000 0.0000 0.1460 0.01797(16) Uani 1 2 d S . .
Ag22 Ag 1.5000 0.0000 0.39600(8) 0.0314(2) Uani 1 2 d S . .
Cl23 Cl 1.0000 0.5000 0.1769(2) 0.0331(6) Uani 1 2 d S . .
O24 O 0.9131(7) 0.4504(7) 0.1197(7) 0.071(3) Uani 1 1 d . . .
O25 O 1.0513(9) 0.4134(9) 0.2293(7) 0.086(3) Uani 1 1 d . . .
Cl26 Cl 0.5000 0.0000 0.1157(2) 0.0331(6) Uani 1 2 d S . .
O27 O 0.5488(7) 0.0870(7) 0.1737(6) 0.068(3) Uani 1 1 d . . .
O28 O 0.5868(8) -0.0518(10) 0.0643(7) 0.086(3) Uani 1 1 d . . .
O29 O -0.0087(12) 0.1636(10) 0.6293(8) 0.126(5) Uani 1 1 d . . .
O30 O 0.1624(9) -0.0090(11) 0.6659(7) 0.114(5) Uani 1 1 d . . .

loop_
_atom_site_aniso_label
_atom_site_aniso_U_11
_atom_site_aniso_U_22
_atom_site_aniso_U_33
_atom_site_aniso_U_23
_atom_site_aniso_U_13
_atom_site_aniso_U_12
N1 0.025(3) 0.017(3) 0.042(4) -0.004(3) -0.002(3) 0.002(3)
C2 0.030(4) 0.026(5) 0.026(4) -0.003(3) -0.007(3) 0.002(3)
C3 0.025(4) 0.020(4) 0.027(4) -0.001(3) 0.000(4) -0.002(3)
C4 0.016(3) 0.019(4) 0.026(4) -0.002(3) -0.003(3) -0.004(3)
C5 0.023(4) 0.023(4) 0.027(4) 0.001(3) -0.003(3) -0.008(3)
C6 0.024(4) 0.031(4) 0.028(4) -0.007(4) 0.002(3) -0.004(3)
C7 0.021(3) 0.022(4) 0.022(3) 0.001(3) -0.002(3) -0.003(3)
C8 0.039(4) 0.021(4) 0.041(5) 0.003(4) -0.010(4) 0.012(3)
N9 0.014(3) 0.016(3) 0.030(3) 0.000(3) -0.002(2) 0.004(2)
C10 0.019(3) 0.015(4) 0.032(5) -0.004(3) -0.006(3) 0.008(3)
C11 0.020(4) 0.020(4) 0.026(4) -0.004(3) -0.002(3) 0.006(3)
N12 0.019(3) 0.009(3) 0.030(3) -0.002(2) 0.001(3) 0.003(2)
C13 0.021(3) 0.017(4) 0.023(3) -0.001(3) -0.002(3) -0.001(3)
C14 0.020(3) 0.044(5) 0.037(5) -0.009(4) -0.001(4) 0.009(3)
C15 0.020(3) 0.012(3) 0.025(4) -0.005(3) -0.002(3) 0.001(3)
C16 0.022(4) 0.024(4) 0.022(4) -0.005(3) -0.003(3) 0.003(3)
C17 0.017(3) 0.023(4) 0.033(5) -0.009(3) 0.001(3) -0.001(3)
N18 0.018(3) 0.019(3) 0.041(4) -0.001(3) -0.005(3) -0.003(2)
C19 0.032(4) 0.020(4) 0.034(4) 0.006(3) -0.010(4) -0.006(3)
C20 0.026(4) 0.024(4) 0.025(4) 0.002(3) 0.003(3) -0.006(3)
Ag21 0.0163(3) 0.0160(3) 0.0216(3) 0.000 0.000 0.0050(3)
Ag22 0.0157(3) 0.0153(4) 0.0634(6) 0.000 0.000 0.0002(3)
Cl23 0.0374(15) 0.0204(13) 0.0415(13) 0.000 0.000 0.0007(13)
O24 0.057(4) 0.046(5) 0.109(8) -0.022(5) -0.016(5) -0.015(4)
O25 0.102(6) 0.074(7) 0.082(6) 0.044(5) -0.024(6) 0.012(6)
Cl26 0.0192(11) 0.0382(17) 0.0419(14) 0.000 0.000 -0.0019(12)
O27 0.047(4) 0.061(5) 0.097(7) -0.019(5) -0.015(4) -0.018(4)
O28 0.069(6) 0.103(7) 0.087(7) -0.025(6) 0.038(5) 0.015(6)
O29 0.242(16) 0.060(6) 0.076(8) -0.022(6) 0.010(8) 0.017(7)
O30 0.058(5) 0.210(15) 0.075(8) -0.008(8) 0.016(5) 0.009(6)

loop_
_atom_type_symbol
_atom_type_description
_atom_type_scat_dispersion_real
_atom_type_scat_dispersion_imag
_atom_type_scat_source
C C 0.0033 0.0016 'International Tables Vol C Tables 4.2.6.8 and 6.1.1.4'
H H 0.0000 0.0000 'International Tables Vol C Tables 4.2.6.8 and 6.1.1.4'
N N 0.0061 0.0033 'International Tables Vol C Tables 4.2.6.8 and 6.1.1.4'
Ag Ag -0.8971 1.1015 'International Tables Vol C Tables 4.2.6.8 and 6.1.1.4'
Cl Cl 0.1484 0.1585 'International Tables Vol C Tables 4.2.6.8 and 6.1.1.4'
O O 0.0106 0.0060 'International Tables Vol C Tables 4.2.6.8 and 6.1.1.4'

loop_
_geom_angle_atom_site_label_1
_geom_angle_atom_site_label_2
_geom_angle_atom_site_label_3
_geom_angle
_geom_angle_site_symmetry_1
_geom_angle_site_symmetry_3
_geom_angle_publ_flag
C6 N1 C2 117.4(7) . . ?
C6 N1 Ag22 120.3(5) . 3_744 ?
C2 N1 Ag22 122.3(5) . 3_744 ?
N1 C2 C3 122.0(8) . . ?
N1 C2 H2 119.0 . . ?
C3 C2 H2 119.0 . . ?
C4 C3 C2 120.5(8) . . ?
C4 C3 H3 119.7 . . ?
C2 C3 H3 119.7 . . ?
C3 C4 C5 117.9(7) . . ?
C3 C4 C7 119.7(7) . . ?
C5 C4 C7 122.5(7) . . ?
C6 C5 C4 118.4(8) . . ?
C6 C5 H5 120.8 . . ?
C4 C5 H5 120.8 . . ?
N1 C6 C5 123.6(8) . . ?
N1 C6 H6 118.2 . . ?
C5 C6 H6 118.2 . . ?
N9 C7 C8 126.7(7) . . ?
N9 C7 C4 115.2(6) . . ?
C8 C7 C4 118.0(7) . . ?
C7 C8 H8A 109.5 . . ?
C7 C8 H8B 109.5 . . ?
H8A C8 H8B 109.5 . . ?
C7 C8 H8C 109.5 . . ?
H8A C8 H8C 109.5 . . ?
H8B C8 H8C 109.5 . . ?
C7 N9 C10 121.4(6) . . ?
C7 N9 Ag21 125.3(5) . . ?
C10 N9 Ag21 109.4(4) . . ?
N9 C10 C11 111.3(7) . . ?
N9 C10 H10A 109.4 . . ?
C11 C10 H10A 109.4 . . ?
N9 C10 H10B 109.4 . . ?
C11 C10 H10B 109.4 . . ?
H10A C10 H10B 108.0 . . ?
N12 C11 C10 109.4(7) . . ?
N12 C11 H11A 109.8 . . ?
C10 C11 H11A 109.8 . . ?
N12 C11 H11B 109.8 . . ?
C10 C11 H11B 109.8 . . ?
H11A C11 H11B 108.2 . . ?
C13 N12 C11 120.5(6) . . ?
C13 N12 Ag21 125.4(5) . . ?
C11 N12 Ag21 110.1(4) . . ?
N12 C13 C14 126.5(7) . . ?
N12 C13 C15 115.9(6) . . ?
C14 C13 C15 117.5(6) . . ?
C13 C14 H14A 109.5 . . ?
C13 C14 H14B 109.5 . . ?
H14A C14 H14B 109.5 . . ?
C13 C14 H14C 109.5 . . ?
H14A C14 H14C 109.5 . . ?
H14B C14 H14C 109.5 . . ?
C20 C15 C16 117.9(7) . . ?
C20 C15 C13 122.9(7) . . ?
C16 C15 C13 119.1(7) . . ?
C15 C16 C17 119.9(8) . . ?
C15 C16 H16 120.1 . . ?
C17 C16 H16 120.1 . . ?
N18 C17 C16 122.6(7) . . ?
N18 C17 H17 118.7 . . ?
C16 C17 H17 118.7 . . ?
C19 N18 C17 117.5(6) . . ?
C19 N18 Ag22 120.5(5) . . ?
C17 N18 Ag22 122.0(5) . . ?
N18 C19 C20 123.2(7) . . ?
N18 C19 H19 118.4 . . ?
C20 C19 H19 118.4 . . ?
C15 C20 C19 118.9(7) . . ?
C15 C20 H20 120.6 . . ?
C19 C20 H20 120.6 . . ?
N9 Ag21 N9 115.9(3) . 2_755 ?
N9 Ag21 N12 145.4(2) . 2_755 ?
N9 Ag21 N12 75.3(2) 2_755 2_755 ?
N9 Ag21 N12 75.3(2) . . ?
N9 Ag21 N12 145.4(2) 2_755 . ?
N12 Ag21 N12 115.0(3) 2_755 . ?
N18 Ag22 N18 159.2(4) 2_855 . ?
N18 Ag22 N1 92.0(2) 2_855 4_545 ?
N18 Ag22 N1 91.9(2) . 4_545 ?
N18 Ag22 N1 91.9(2) 2_855 3_755 ?
N18 Ag22 N1 92.0(2) . 3_755 ?
N1 Ag22 N1 158.2(4) 4_545 3_755 ?
O25 Cl23 O25 112.1(10) 2_765 . ?
O25 Cl23 O24 110.1(6) 2_765 2_765 ?
O25 Cl23 O24 108.8(6) . 2_765 ?
O25 Cl23 O24 108.8(6) 2_765 . ?
O25 Cl23 O24 110.1(6) . . ?
O24 Cl23 O24 106.9(8) 2_765 . ?
O28 Cl26 O28 113.3(10) . 2_655 ?
O28 Cl26 O27 110.4(6) . . ?
O28 Cl26 O27 108.2(6) 2_655 . ?
O28 Cl26 O27 108.2(6) . 2_655 ?
O28 Cl26 O27 110.4(6) 2_655 2_655 ?
O27 Cl26 O27 106.1(8) . 2_655 ?

loop_
_geom_bond_atom_site_label_1
_geom_bond_atom_site_label_2
_geom_bond_distance
_geom_bond_site_symmetry_2
_geom_bond_publ_flag
N1 C6 1.335(11) . ?
N1 C2 1.351(10) . ?
N1 Ag22 2.386(6) 3_744 ?
C2 C3 1.386(12) . ?
C2 H2 0.9500 . ?
C3 C4 1.367(11) . ?
C3 H3 0.9500 . ?
C4 C5 1.399(11) . ?
C4 C7 1.510(11) . ?
C5 C6 1.392(12) . ?
C5 H5 0.9500 . ?
C6 H6 0.9500 . ?
C7 N9 1.270(9) . ?
C7 C8 1.496(11) . ?
C8 H8A 0.9800 . ?
C8 H8B 0.9800 . ?
C8 H8C 0.9800 . ?
N9 C10 1.463(9) . ?
N9 Ag21 2.325(6) . ?
C10 C11 1.512(9) . ?
C10 H10A 0.9900 . ?
C10 H10B 0.9900 . ?
C11 N12 1.466(9) . ?
C11 H11A 0.9900 . ?
C11 H11B 0.9900 . ?
N12 C13 1.272(9) . ?
N12 Ag21 2.337(6) . ?
C13 C14 1.495(11) . ?
C13 C15 1.507(10) . ?
C14 H14A 0.9800 . ?
C14 H14B 0.9800 . ?
C14 H14C 0.9800 . ?
C15 C20 1.378(11) . ?
C15 C16 1.382(11) . ?
C16 C17 1.384(10) . ?
C16 H16 0.9500 . ?
C17 N18 1.344(10) . ?
C17 H17 0.9500 . ?
N18 C19 1.330(10) . ?
N18 Ag22 2.382(6) . ?
C19 C20 1.403(11) . ?
C19 H19 0.9500 . ?
C20 H20 0.9500 . ?
Ag21 N9 2.325(6) 2_755 ?
Ag21 N12 2.337(6) 2_755 ?
Ag22 N18 2.382(6) 2_855 ?
Ag22 N1 2.386(6) 4_545 ?
Ag22 N1 2.386(6) 3_755 ?
Cl23 O25 1.401(8) 2_765 ?
Cl23 O25 1.401(8) . ?
Cl23 O24 1.437(8) 2_765 ?
Cl23 O24 1.437(8) . ?
Cl26 O28 1.397(8) . ?
Cl26 O28 1.397(8) 2_655 ?
Cl26 O27 1.441(8) . ?
Cl26 O27 1.441(8) 2_655 ?

loop_
_geom_torsion_atom_site_label_1
_geom_torsion_atom_site_label_2
_geom_torsion_atom_site_label_3
_geom_torsion_atom_site_label_4
_geom_torsion
_geom_torsion_site_symmetry_1
_geom_torsion_site_symmetry_2
_geom_torsion_site_symmetry_3
_geom_torsion_site_symmetry_4
_geom_torsion_publ_flag
C6 N1 C2 C3 -4.1(11) . . . . ?
Ag22 N1 C2 C3 176.5(6) 3_744 . . . ?
N1 C2 C3 C4 1.3(12) . . . . ?
C2 C3 C4 C5 2.6(11) . . . . ?
C2 C3 C4 C7 -177.2(7) . . . . ?
C3 C4 C5 C6 -3.5(10) . . . . ?
C7 C4 C5 C6 176.3(6) . . . . ?
C2 N1 C6 C5 3.1(11) . . . . ?
Ag22 N1 C6 C5 -177.5(6) 3_744 . . . ?
C4 C5 C6 N1 0.7(11) . . . . ?
C3 C4 C7 N9 41.6(10) . . . . ?
C5 C4 C7 N9 -138.2(7) . . . . ?
C3 C4 C7 C8 -137.9(7) . . . . ?
C5 C4 C7 C8 42.2(10) . . . . ?
C8 C7 N9 C10 1.5(12) . . . . ?
C4 C7 N9 C10 -177.9(6) . . . . ?
C8 C7 N9 Ag21 -153.8(6) . . . . ?
C4 C7 N9 Ag21 26.8(9) . . . . ?
C7 N9 C10 C11 159.0(7) . . . . ?
Ag21 N9 C10 C11 -42.2(7) . . . . ?
N9 C10 C11 N12 57.0(9) . . . . ?
C10 C11 N12 C13 160.3(7) . . . . ?
C10 C11 N12 Ag21 -40.9(8) . . . . ?
C11 N12 C13 C14 0.2(12) . . . . ?
Ag21 N12 C13 C14 -155.1(6) . . . . ?
C11 N12 C13 C15 -177.1(6) . . . . ?
Ag21 N12 C13 C15 27.5(9) . . . . ?
N12 C13 C15 C20 -137.9(8) . . . . ?
C14 C13 C15 C20 44.5(10) . . . . ?
N12 C13 C15 C16 40.6(10) . . . . ?
C14 C13 C15 C16 -137.0(8) . . . . ?
C20 C15 C16 C17 2.9(11) . . . . ?
C13 C15 C16 C17 -175.7(7) . . . . ?
C15 C16 C17 N18 0.0(12) . . . . ?
C16 C17 N18 C19 -2.6(11) . . . . ?
C16 C17 N18 Ag22 177.2(6) . . . . ?
C17 N18 C19 C20 2.2(11) . . . . ?
Ag22 N18 C19 C20 -177.6(6) . . . . ?
C16 C15 C20 C19 -3.2(11) . . . . ?
C13 C15 C20 C19 175.3(7) . . . . ?
N18 C19 C20 C15 0.6(12) . . . . ?
C7 N9 Ag21 N9 27.6(6) . . . 2_755 ?
C10 N9 Ag21 N9 -130.2(5) . . . 2_755 ?
C7 N9 Ag21 N12 -74.4(7) . . . 2_755 ?
C10 N9 Ag21 N12 127.8(5) . . . 2_755 ?
C7 N9 Ag21 N12 172.5(6) . . . . ?
C10 N9 Ag21 N12 14.8(5) . . . . ?
C13 N12 Ag21 N9 172.0(6) . . . . ?
C11 N12 Ag21 N9 14.4(5) . . . . ?
C13 N12 Ag21 N9 -73.5(7) . . . 2_755 ?
C11 N12 Ag21 N9 129.0(5) . . . 2_755 ?
C13 N12 Ag21 N12 27.2(5) . . . 2_755 ?
C11 N12 Ag21 N12 -130.3(5) . . . 2_755 ?
C19 N18 Ag22 N18 157.9(6) . . . 2_855 ?
C17 N18 Ag22 N18 -21.9(5) . . . 2_855 ?
C19 N18 Ag22 N1 57.2(6) . . . 4_545 ?
C17 N18 Ag22 N1 -122.6(6) . . . 4_545 ?
C19 N18 Ag22 N1 -101.4(6) . . . 3_755 ?
C17 N18 Ag22 N1 78.8(6) . . . 3_755 ?
